data_4336258
loop_
_publ_author_name
'Andersson Arias'
'Juan Forni\'es'
'Consuelo Fortu\~no'
'Susana Ib\'a\~nez'
'Antonio Mart\'in'
'Piero Mastrorilli'
'Vito Gallo'
'Stefano Todisco'

_publ_section_title
;
 Addition of Nucleophiles to Phosphanido Derivatives of Pt(III): Formation
 of P-C, P-N, and P-O Bonds
;
_journal_name_full 'Inorganic Chemistry'
_journal_page_first 11398
_journal_page_last 11408
_journal_paper_doi 10.1021/ic401689c
_journal_volume 52
_journal_year 2013
_chemical_formula_sum 'C72 H91 Cl2 F20 N5 P Pt2'
_chemical_formula_weight 1898.55
_chemical_name_systematic
; 
 ? 
;
_space_group_IT_number 2
_symmetry_cell_setting triclinic
_symmetry_space_group_name_Hall '-P 1'
_symmetry_space_group_name_H-M 'P -1'
_atom_sites_solution_hydrogens geom
_atom_sites_solution_primary direct
_atom_sites_solution_secondary difmap
_audit_creation_method SHELXL-97
_cell_angle_alpha 102.0812(9)
_cell_angle_beta 94.0890(8)
_cell_angle_gamma 107.7983(10)
_cell_formula_units_Z 2
_cell_length_a 11.92684(12)
_cell_length_b 15.87947(19)
_cell_length_c 23.5241(2)
_cell_measurement_reflns_used 49250
_cell_measurement_temperature 100(2)
_cell_measurement_theta_max 28.7968
_cell_measurement_theta_min 4.1095
_cell_volume 4104.06(8)
_computing_cell_refinement
;
CrysAlis RED, Oxford Diffraction Ltd.,
Version 1.171.33.52 (release 06-11-2009 CrysAlis171 .NET)
(compiled Nov  6 2009,16:24:50)
;
_computing_data_collection
;
CrysAlis CCD, Oxford Diffraction Ltd.,
Version 1.171.33.52 (release 06-11-2009 CrysAlis171 .NET)
(compiled Nov  6 2009,16:24:50)
;
_computing_data_reduction
;
CrysAlis RED, Oxford Diffraction Ltd.,
Version 1.171.33.52 (release 06-11-2009 CrysAlis171 .NET)
(compiled Nov  6 2009,16:24:50)
;
_computing_structure_refinement 'SHELXL-97 (Sheldrick, 1997)'
_computing_structure_solution 'SHELXS-97 (Sheldrick, 1990)'
_diffrn_ambient_temperature 100(2)
_diffrn_detector_area_resol_mean 16.0655
_diffrn_measured_fraction_theta_full 0.995
_diffrn_measured_fraction_theta_max 0.916
_diffrn_measurement_details
;
  1 omega -102.00  -32.00   1.0000   15.0000
omega____ theta____ kappa____ phi______ frames
    -      -19.9615  179.0000   60.0000 70

  2 omega   -7.00   96.00   1.0000   15.0000
omega____ theta____ kappa____ phi______ frames
    -       22.1490   37.0000   30.0000 103

  3 omega  -10.00   94.00   1.0000   15.0000
omega____ theta____ kappa____ phi______ frames
    -       22.1490   37.0000  -60.0000 104

  4 omega   -6.00   33.00   1.0000   15.0000
omega____ theta____ kappa____ phi______ frames
    -       22.1490 -117.0000  149.0000 39

  5 omega   49.00   74.00   1.0000   15.0000
omega____ theta____ kappa____ phi______ frames
    -       22.1490 -117.0000  149.0000 25

  6 omega   43.00   75.00   1.0000   15.0000
omega____ theta____ kappa____ phi______ frames
    -       22.1490 -117.0000  -30.0000 32

  7 omega   35.00  102.00   1.0000   15.0000
omega____ theta____ kappa____ phi______ frames
    -       22.1490  179.0000  150.0000 67

  8 omega  -92.00   13.00   1.0000   15.0000
omega____ theta____ kappa____ phi______ frames
    -      -19.9615  -77.0000  -30.0000 105

  9 omega  -92.00   13.00   1.0000   15.0000
omega____ theta____ kappa____ phi______ frames
    -      -19.9615  -77.0000 -150.0000 105

 10 omega  -52.00   54.00   1.0000   15.0000
omega____ theta____ kappa____ phi______ frames
    -      -19.9615   37.0000 -120.0000 106

 11 omega -102.00  -32.00   1.0000   15.0000
omega____ theta____ kappa____ phi______ frames
    -      -19.9615  179.0000 -150.0000 70

 12 omega   34.00  102.00   1.0000   15.0000
omega____ theta____ kappa____ phi______ frames
    -       22.1490  179.0000  120.0000 68

 13 omega  -10.00   96.00   1.0000   15.0000
omega____ theta____ kappa____ phi______ frames
    -       22.1490   37.0000  150.0000 106

 14 omega  -50.00    8.00   1.0000   15.0000
omega____ theta____ kappa____ phi______ frames
    -       22.1490  -77.0000   90.0000 58

 15 omega  -11.00   95.00   1.0000   15.0000
omega____ theta____ kappa____ phi______ frames
    -       22.1490   77.0000  150.0000 106

;
_diffrn_measurement_device_type 'Xcalibur, Sapphire3'
_diffrn_measurement_method 'w scans'
_diffrn_orient_matrix_UB_11 -0.0019892097
_diffrn_orient_matrix_UB_12 -0.0203416427
_diffrn_orient_matrix_UB_13 -0.0300848875
_diffrn_orient_matrix_UB_21 0.0074792945
_diffrn_orient_matrix_UB_22 0.0426328668
_diffrn_orient_matrix_UB_23 -0.0068044963
_diffrn_orient_matrix_UB_31 0.0626416601
_diffrn_orient_matrix_UB_32 0.0102600102
_diffrn_orient_matrix_UB_33 0.0044680710
_diffrn_radiation_monochromator graphite
_diffrn_radiation_source 'Enhance (Mo) x-ray Source'
_diffrn_radiation_type MoK\a
_diffrn_radiation_wavelength 0.71073
_diffrn_reflns_av_R_equivalents 0.0393
_diffrn_reflns_av_sigmaI/netI 0.0399
_diffrn_reflns_limit_h_max 15
_diffrn_reflns_limit_h_min -16
_diffrn_reflns_limit_k_max 21
_diffrn_reflns_limit_k_min -21
_diffrn_reflns_limit_l_max 31
_diffrn_reflns_limit_l_min -31
_diffrn_reflns_number 89134
_diffrn_reflns_theta_full 25.00
_diffrn_reflns_theta_max 28.86
_diffrn_reflns_theta_min 4.14
_exptl_absorpt_coefficient_mu 3.576
_exptl_absorpt_correction_T_max 0.6944
_exptl_absorpt_correction_T_min 0.3288
_exptl_absorpt_correction_type multi-scan
_exptl_absorpt_process_details
;
CrysAlis RED, Oxford Diffraction Ltd.,
Version 1.171.33.52 (release 06-11-2009 CrysAlis171 .NET)
(compiled Nov  6 2009,16:24:50)
empirical absorption correction using spherical harmonics,
 implemented in SCALE3 ABSPACK scaling algorithm.
;
_exptl_crystal_colour colourless
_exptl_crystal_density_diffrn 1.536
_exptl_crystal_description block
_exptl_crystal_F_000 1886
_exptl_crystal_size_max 0.40
_exptl_crystal_size_mid 0.32
_exptl_crystal_size_min 0.11
_refine_diff_density_max 4.873
_refine_diff_density_min -1.296
_refine_diff_density_rms 0.135
_refine_ls_extinction_method none
_refine_ls_goodness_of_fit_ref 1.078
_refine_ls_hydrogen_treatment constr
_refine_ls_matrix_type full
_refine_ls_number_parameters 916
_refine_ls_number_reflns 19725
_refine_ls_number_restraints 45
_refine_ls_restrained_S_all 1.084
_refine_ls_R_factor_all 0.0511
_refine_ls_R_factor_gt 0.0353
_refine_ls_shift/su_max 0.003
_refine_ls_shift/su_mean 0.000
_refine_ls_structure_factor_coef Fsqd
_refine_ls_weighting_details 'calc w=1/[\s^2^(Fo^2^)+(0.0600P)^2^+0.0000P] where P=(Fo^2^+2Fc^2^)/3'
_refine_ls_weighting_scheme calc
_refine_ls_wR_factor_gt 0.0950
_refine_ls_wR_factor_ref 0.0985
_reflns_number_gt 15348
_reflns_number_total 19725
_reflns_threshold_expression >2sigma(I)
_cod_data_source_file ic401689c_si_002_1.cif
_cod_data_source_block 4a
_cod_database_code 4336258

loop_
_symmetry_equiv_pos_as_xyz
'x, y, z'
'-x, -y, -z'

loop_
_atom_site_label
_atom_site_type_symbol
_atom_site_fract_x
_atom_site_fract_y
_atom_site_fract_z
_atom_site_U_iso_or_equiv
_atom_site_adp_type
_atom_site_occupancy
_atom_site_symmetry_multiplicity
_atom_site_calc_flag
_atom_site_refinement_flags
Pt1 Pt 0.255358(12) 0.786522(10) 0.197255(7) 0.01702(5) Uani 1 1 d .
Pt2 Pt 0.214285(13) 0.612578(10) 0.265215(7) 0.01817(5) Uani 1 1 d .
P P 0.22540(9) 0.63162(7) 0.17098(5) 0.0183(2) Uani 1 1 d .
F1 F 0.03710(19) 0.80253(17) 0.11091(11) 0.0241(5) Uani 1 1 d .
F2 F 0.0331(2) 0.83605(18) 0.00438(11) 0.0313(6) Uani 1 1 d .
F3 F 0.2279(3) 0.8569(2) -0.05164(12) 0.0407(7) Uani 1 1 d .
F4 F 0.4305(2) 0.84152(19) 0.00108(12) 0.0353(6) Uani 1 1 d .
F5 F 0.43679(19) 0.80608(17) 0.10755(11) 0.0262(6) Uani 1 1 d .
F6 F 0.0822(2) 0.9099(2) 0.22628(12) 0.0398(7) Uani 1 1 d .
F7 F 0.1266(3) 1.0850(2) 0.27920(15) 0.0642(10) Uani 1 1 d .
F8 F 0.3535(4) 1.1967(2) 0.31998(17) 0.0809(13) Uani 1 1 d .
F9 F 0.5372(3) 1.1292(2) 0.30763(17) 0.0793(13) Uani 1 1 d .
F10 F 0.4955(2) 0.9534(2) 0.25350(14) 0.0483(8) Uani 1 1 d .
F11 F 0.3362(2) 0.45826(18) 0.25146(13) 0.0337(6) Uani 1 1 d .
F12 F 0.2449(3) 0.27628(19) 0.21629(16) 0.0484(8) Uani 1 1 d .
F13 F 0.0048(3) 0.19322(19) 0.18586(15) 0.0502(8) Uani 1 1 d .
F14 F -0.1415(2) 0.29474(18) 0.18979(13) 0.0383(7) Uani 1 1 d .
F15 F -0.0534(2) 0.47697(17) 0.22474(12) 0.0297(6) Uani 1 1 d .
F16 F 0.4233(2) 0.6377(2) 0.36668(12) 0.0412(7) Uani 1 1 d .
F17 F 0.4257(3) 0.6277(3) 0.47935(13) 0.0623(10) Uani 1 1 d .
F18 F 0.2206(3) 0.5955(3) 0.52814(13) 0.0707(11) Uani 1 1 d .
F19 F 0.0117(3) 0.5742(3) 0.46229(13) 0.0610(10) Uani 1 1 d .
F20 F 0.0067(2) 0.5813(2) 0.34968(12) 0.0393(7) Uani 1 1 d .
N1 N 0.2802(3) 0.7550(2) 0.27882(16) 0.0272(8) Uani 1 1 d .
N2 N 0.3287(4) 0.8092(3) 0.32463(18) 0.0378(10) Uani 1 1 d .
N3 N 0.3744(6) 0.8626(4) 0.3680(2) 0.080(2) Uani 1 1 d .
C1 C 0.2389(3) 0.8040(3) 0.11565(17) 0.0168(8) Uani 1 1 d .
C2 C 0.1383(3) 0.8117(3) 0.08577(18) 0.0196(8) Uani 1 1 d .
C3 C 0.1339(4) 0.8291(3) 0.03144(19) 0.0225(9) Uani 1 1 d .
C4 C 0.2317(4) 0.8393(3) 0.00180(19) 0.0259(9) Uani 1 1 d .
C5 C 0.3327(4) 0.8313(3) 0.0290(2) 0.0251(9) Uani 1 1 d .
C6 C 0.3337(3) 0.8135(3) 0.08369(19) 0.0205(8) Uani 1 1 d .
C7 C 0.2862(4) 0.9218(3) 0.2359(2) 0.0247(9) Uani 1 1 d .
C8 C 0.1979(4) 0.9614(3) 0.2452(2) 0.0280(10) Uani 1 1 d .
C9 C 0.2182(5) 1.0526(4) 0.2725(2) 0.0422(13) Uani 1 1 d .
C10 C 0.3321(6) 1.1080(3) 0.2930(2) 0.0495(15) Uani 1 1 d .
C11 C 0.4245(5) 1.0742(4) 0.2869(3) 0.0511(16) Uani 1 1 d .
C12 C 0.4009(4) 0.9833(3) 0.2588(2) 0.0361(12) Uani 1 1 d .
C13 C 0.1462(4) 0.4761(3) 0.24030(17) 0.0191(8) Uani 1 1 d .
C14 C 0.2150(4) 0.4207(3) 0.23643(19) 0.0240(9) Uani 1 1 d .
C15 C 0.1723(4) 0.3276(3) 0.2187(2) 0.0314(10) Uani 1 1 d .
C16 C 0.0513(4) 0.2844(3) 0.2028(2) 0.0319(11) Uani 1 1 d .
C17 C -0.0225(4) 0.3368(3) 0.2052(2) 0.0277(10) Uani 1 1 d .
C18 C 0.0254(4) 0.4301(3) 0.22394(18) 0.0211(8) Uani 1 1 d .
C19 C 0.2148(4) 0.6099(3) 0.35248(18) 0.0252(9) Uani 1 1 d .
C20 C 0.3181(4) 0.6216(3) 0.3885(2) 0.0308(10) Uani 1 1 d .
C21 C 0.3211(5) 0.6174(4) 0.4464(2) 0.0425(13) Uani 1 1 d .
C22 C 0.2182(5) 0.6012(4) 0.4715(2) 0.0455(14) Uani 1 1 d .
C23 C 0.1139(5) 0.5897(4) 0.4378(2) 0.0403(12) Uani 1 1 d .
C24 C 0.1136(4) 0.5937(3) 0.3799(2) 0.0294(10) Uani 1 1 d .
C25 C 0.3537(4) 0.6079(3) 0.14153(19) 0.0223(9) Uani 1 1 d .
C26 C 0.4501(4) 0.6119(3) 0.1808(2) 0.0337(11) Uani 1 1 d .
H26 H 0.4458 0.6227 0.2217 0.040 Uiso 1 1 calc R
C27 C 0.5515(4) 0.6004(4) 0.1602(3) 0.0482(15) Uani 1 1 d .
H27 H 0.6174 0.6046 0.1871 0.058 Uiso 1 1 calc R
C28 C 0.5573(5) 0.5827(4) 0.1003(3) 0.0448(14) Uani 1 1 d .
H28 H 0.6262 0.5731 0.0863 0.054 Uiso 1 1 calc R
C29 C 0.4620(4) 0.5790(3) 0.0607(2) 0.0371(12) Uani 1 1 d .
H29 H 0.4659 0.5675 0.0197 0.045 Uiso 1 1 calc R
C30 C 0.3624(4) 0.5921(3) 0.0816(2) 0.0294(10) Uani 1 1 d .
H30 H 0.2980 0.5903 0.0547 0.035 Uiso 1 1 calc R
C31 C 0.1016(4) 0.5540(3) 0.11701(18) 0.0199(8) Uani 1 1 d .
C32 C 0.0033(4) 0.5796(3) 0.10076(19) 0.0244(9) Uani 1 1 d .
H32 H 0.0043 0.6404 0.1151 0.029 Uiso 1 1 calc R
C33 C -0.0954(4) 0.5156(3) 0.0637(2) 0.0310(10) Uani 1 1 d .
H33 H -0.1613 0.5335 0.0529 0.037 Uiso 1 1 calc R
C34 C -0.0998(4) 0.4259(3) 0.0420(2) 0.0312(10) Uani 1 1 d .
H34 H -0.1676 0.3832 0.0163 0.037 Uiso 1 1 calc R
C35 C -0.0037(4) 0.3996(3) 0.0584(2) 0.0321(10) Uani 1 1 d .
H35 H -0.0059 0.3385 0.0441 0.038 Uiso 1 1 calc R
C36 C 0.0961(4) 0.4632(3) 0.09593(18) 0.0248(9) Uani 1 1 d .
H36 H 0.1611 0.4446 0.1073 0.030 Uiso 1 1 calc R
N4 N 0.3663(3) 0.5635(2) -0.33078(16) 0.0240(8) Uani 1 1 d .
C37 C 0.4439(4) 0.5986(3) -0.3755(2) 0.0286(10) Uani 1 1 d .
H37A H 0.4023 0.5641 -0.4155 0.034 Uiso 1 1 calc R
H37B H 0.4513 0.6633 -0.3720 0.034 Uiso 1 1 calc R
C38 C 0.5677(4) 0.5916(3) -0.3698(2) 0.0295(10) Uani 1 1 d .
H38A H 0.5621 0.5279 -0.3704 0.035 Uiso 1 1 calc R
H38B H 0.6132 0.6308 -0.3316 0.035 Uiso 1 1 calc R
C39 C 0.6336(4) 0.6207(4) -0.4192(2) 0.0394(12) Uani 1 1 d .
H39A H 0.6222 0.6777 -0.4249 0.047 Uiso 1 1 calc R
H39B H 0.5996 0.5730 -0.4562 0.047 Uiso 1 1 calc R
C40 C 0.7664(4) 0.6360(4) -0.4060(3) 0.0494(15) Uani 1 1 d .
H40A H 0.8058 0.6542 -0.4388 0.074 Uiso 1 1 calc R
H40B H 0.7780 0.5794 -0.4009 0.074 Uiso 1 1 calc R
H40C H 0.8007 0.6841 -0.3699 0.074 Uiso 1 1 calc R
C41 C 0.2459(4) 0.5769(3) -0.3416(2) 0.0294(10) Uani 1 1 d .
H41A H 0.2105 0.5459 -0.3830 0.035 Uiso 1 1 calc R
H41B H 0.1930 0.5459 -0.3164 0.035 Uiso 1 1 calc R
C42 C 0.2464(4) 0.6744(3) -0.3306(2) 0.0316(10) Uani 1 1 d .
H42A H 0.3005 0.7072 -0.3547 0.038 Uiso 1 1 calc R
H42B H 0.2764 0.7055 -0.2888 0.038 Uiso 1 1 calc R
C43 C 0.1222(4) 0.6774(4) -0.3458(2) 0.0367(11) Uani 1 1 d .
H43A H 0.0957 0.6514 -0.3885 0.044 Uiso 1 1 calc R
H43B H 0.0668 0.6391 -0.3248 0.044 Uiso 1 1 calc R
C44 C 0.1167(5) 0.7729(4) -0.3299(3) 0.0526(15) Uani 1 1 d .
H44A H 0.0350 0.7714 -0.3403 0.079 Uiso 1 1 calc R
H44B H 0.1698 0.8108 -0.3514 0.079 Uiso 1 1 calc R
H44C H 0.1417 0.7986 -0.2875 0.079 Uiso 1 1 calc R
C45 C 0.4296(4) 0.6142(3) -0.26916(19) 0.0265(9) Uani 1 1 d .
H45A H 0.5026 0.5982 -0.2626 0.032 Uiso 1 1 calc R
H45B H 0.4546 0.6804 -0.2668 0.032 Uiso 1 1 calc R
C46 C 0.3574(4) 0.5955(3) -0.21996(19) 0.0290(10) Uani 1 1 d .
H46A H 0.3214 0.5288 -0.2252 0.035 Uiso 1 1 calc R
H46B H 0.2921 0.6216 -0.2215 0.035 Uiso 1 1 calc R
C47 C 0.4358(4) 0.6370(4) -0.1605(2) 0.0369(11) Uani 1 1 d .
H47A H 0.4799 0.7020 -0.1578 0.044 Uiso 1 1 calc R
H47B H 0.4950 0.6054 -0.1574 0.044 Uiso 1 1 calc R
C48 C 0.3647(5) 0.6304(4) -0.1093(2) 0.0425(13) Uani 1 1 d .
H48A H 0.4190 0.6576 -0.0721 0.064 Uiso 1 1 calc R
H48B H 0.3219 0.5662 -0.1114 0.064 Uiso 1 1 calc R
H48C H 0.3075 0.6631 -0.1115 0.064 Uiso 1 1 calc R
C49 C 0.3460(4) 0.4618(3) -0.3380(2) 0.0322(10) Uani 1 1 d .
H49A H 0.4225 0.4545 -0.3248 0.039 Uiso 1 1 calc R
H49B H 0.2896 0.4396 -0.3112 0.039 Uiso 1 1 calc R
C50 C 0.2987(6) 0.4009(4) -0.3990(2) 0.0479(14) Uani 1 1 d .
H50A H 0.3591 0.4161 -0.4253 0.057 Uiso 1 1 calc R
H50B H 0.2265 0.4119 -0.4147 0.057 Uiso 1 1 calc R
C51 C 0.2686(5) 0.3016(4) -0.3982(2) 0.0473(14) Uani 1 1 d .
H51A H 0.3423 0.2903 -0.3853 0.057 Uiso 1 1 calc R
H51B H 0.2138 0.2885 -0.3691 0.057 Uiso 1 1 calc R
C52 C 0.2122(10) 0.2380(5) -0.4563(4) 0.112(4) Uani 1 1 d .
H52A H 0.1948 0.1750 -0.4530 0.168 Uiso 1 1 calc R
H52B H 0.2667 0.2495 -0.4853 0.168 Uiso 1 1 calc R
H52C H 0.1380 0.2477 -0.4690 0.168 Uiso 1 1 calc R
N5 N -0.2321(3) 0.9399(2) 0.14356(15) 0.0205(7) Uani 1 1 d .
C53 C -0.0973(3) 0.9647(3) 0.15190(19) 0.0224(9) Uani 1 1 d .
H53A H -0.0645 1.0094 0.1902 0.027 Uiso 1 1 calc R
H53B H -0.0771 0.9093 0.1538 0.027 Uiso 1 1 calc R
C54 C -0.0364(3) 1.0044(3) 0.10454(19) 0.0230(9) Uani 1 1 d .
H54A H -0.0630 1.0558 0.0991 0.028 Uiso 1 1 calc R
H54B H -0.0599 0.9573 0.0670 0.028 Uiso 1 1 calc R
C55 C 0.0995(3) 1.0383(3) 0.1203(2) 0.0273(10) Uani 1 1 d .
H55A H 0.1231 1.0842 0.1585 0.033 Uiso 1 1 calc R
H55B H 0.1266 0.9866 0.1246 0.033 Uiso 1 1 calc R
C56 C 0.1582(4) 1.0797(4) 0.0740(3) 0.0439(14) Uani 1 1 d .
H56A H 0.2449 1.1007 0.0849 0.066 Uiso 1 1 calc R
H56B H 0.1326 1.1316 0.0703 0.066 Uiso 1 1 calc R
H56C H 0.1357 1.0341 0.0363 0.066 Uiso 1 1 calc R
C57 C -0.2832(4) 0.8841(3) 0.1865(2) 0.0309(10) Uani 1 1 d .
H57A H -0.3711 0.8636 0.1777 0.037 Uiso 1 1 calc R
H57B H -0.2590 0.8289 0.1794 0.037 Uiso 1 1 calc R
C58 C -0.2473(5) 0.9320(4) 0.2511(2) 0.0417(13) Uani 1 1 d .
H58A H -0.2699 0.9878 0.2592 0.050 Uiso 1 1 calc R
H58B H -0.1598 0.9501 0.2614 0.050 Uiso 1 1 calc R
C59 C -0.3098(6) 0.8674(4) 0.2892(3) 0.0576(17) Uani 1 1 d .
H59A H -0.3964 0.8438 0.2751 0.069 Uiso 1 1 calc R
H59B H -0.2805 0.8146 0.2835 0.069 Uiso 1 1 calc R
C60 C -0.2904(8) 0.9106(6) 0.3517(3) 0.092(3) Uani 1 1 d .
H60A H -0.3337 0.8665 0.3727 0.137 Uiso 1 1 calc R
H60B H -0.3194 0.9628 0.3579 0.137 Uiso 1 1 calc R
H60C H -0.2052 0.9315 0.3666 0.137 Uiso 1 1 calc R
C61 C -0.2626(4) 1.0278(3) 0.1533(2) 0.0228(9) Uani 1 1 d .
H61A H -0.2372 1.0604 0.1952 0.027 Uiso 1 1 calc R
H61B H -0.2155 1.0670 0.1299 0.027 Uiso 1 1 calc R
C62 C -0.3926(4) 1.0163(3) 0.1376(2) 0.0286(10) Uani 1 1 d .
H62A H -0.4421 0.9696 0.1556 0.034 Uiso 1 1 calc R
H62B H -0.4154 0.9949 0.0944 0.034 Uiso 1 1 calc R
C63 C -0.4159(4) 1.1063(3) 0.1591(2) 0.0325(11) Uani 1 1 d .
H63A H -0.3609 1.1546 0.1442 0.039 Uiso 1 1 calc R
H63B H -0.4009 1.1246 0.2026 0.039 Uiso 1 1 calc R
C64 C -0.5449(4) 1.0961(4) 0.1376(3) 0.0422(13) Uani 1 1 d .
H64A H -0.5589 1.1540 0.1521 0.063 Uiso 1 1 calc R
H64B H -0.5992 1.0483 0.1525 0.063 Uiso 1 1 calc R
H64C H -0.5590 1.0793 0.0946 0.063 Uiso 1 1 calc R
C65 C -0.2864(3) 0.8825(3) 0.08156(19) 0.0220(9) Uani 1 1 d .
H65A H -0.3742 0.8632 0.0793 0.026 Uiso 1 1 calc R
H65B H -0.2642 0.9219 0.0539 0.026 Uiso 1 1 calc R
C66 C -0.2519(4) 0.7984(3) 0.0606(2) 0.0267(10) Uani 1 1 d .
H66A H -0.2678 0.7595 0.0889 0.032 Uiso 1 1 calc R
H66B H -0.1659 0.8161 0.0573 0.032 Uiso 1 1 calc R
C67 C -0.3258(4) 0.7459(3) 0.0003(2) 0.0290(10) Uani 1 1 d .
H67A H -0.4102 0.7205 0.0054 0.035 Uiso 1 1 calc R
H67B H -0.3210 0.7889 -0.0252 0.035 Uiso 1 1 calc R
C68 C -0.2838(5) 0.6683(3) -0.0301(2) 0.0415(13) Uani 1 1 d .
H68A H -0.3331 0.6376 -0.0684 0.062 Uiso 1 1 calc R
H68B H -0.2908 0.6244 -0.0057 0.062 Uiso 1 1 calc R
H68C H -0.2005 0.6931 -0.0357 0.062 Uiso 1 1 calc R
Cl1 Cl 0.01785(15) 0.79285(12) 0.32865(7) 0.0661(5) Uani 1 1 d .
Cl2 Cl -0.15540(11) 0.68642(11) 0.22534(8) 0.0606(4) Uani 1 1 d .
C69 C -0.0077(4) 0.7166(4) 0.2600(2) 0.0381(12) Uani 1 1 d .
H69A H 0.0087 0.6609 0.2649 0.046 Uiso 1 1 calc R
H69B H 0.0477 0.7447 0.2346 0.046 Uiso 1 1 calc R
C70 C 0.6909(10) 1.1548(13) 0.4624(8) 0.111(3) Uani 0.50 1 d PDU
H70A H 0.7495 1.1400 0.4864 0.167 Uiso 0.50 1 calc PR
H70B H 0.7127 1.2211 0.4689 0.167 Uiso 0.50 1 calc PR
H70C H 0.6895 1.1277 0.4208 0.167 Uiso 0.50 1 calc PR
C71 C 0.5678(10) 1.1165(13) 0.4797(7) 0.111(3) Uani 0.50 1 d PDU
H71A H 0.5501 1.0503 0.4761 0.133 Uiso 0.50 1 calc PR
H71B H 0.5703 1.1455 0.5215 0.133 Uiso 0.50 1 calc PR
C72 C 0.4668(9) 1.1300(12) 0.4439(7) 0.111(3) Uani 0.50 1 d PDU
H72A H 0.4644 1.1025 0.4018 0.133 Uiso 0.50 1 calc PR
H72B H 0.4814 1.1961 0.4487 0.133 Uiso 0.50 1 calc PR
C73 C 0.3473(9) 1.0868(12) 0.4628(6) 0.111(3) Uani 0.50 1 d PDU
H73A H 0.3585 1.0485 0.4895 0.133 Uiso 0.50 1 calc PR
H73B H 0.3220 1.1361 0.4856 0.133 Uiso 0.50 1 calc PR
C74 C 0.2481(10) 1.0288(11) 0.4133(7) 0.111(3) Uani 0.50 1 d PDU
H74A H 0.2371 0.9638 0.4111 0.133 Uiso 0.50 1 calc PR
H74B H 0.2729 1.0414 0.3758 0.133 Uiso 0.50 1 calc PR
C75 C 0.1285(11) 1.0440(13) 0.4190(8) 0.111(3) Uani 0.50 1 d PDU
H75A H 0.0710 1.0069 0.3842 0.167 Uiso 0.50 1 calc PR
H75B H 0.1386 1.1086 0.4225 0.167 Uiso 0.50 1 calc PR
H75C H 0.0993 1.0264 0.4541 0.167 Uiso 0.50 1 calc PR

loop_
_atom_site_aniso_label
_atom_site_aniso_U_11
_atom_site_aniso_U_22
_atom_site_aniso_U_33
_atom_site_aniso_U_23
_atom_site_aniso_U_13
_atom_site_aniso_U_12
Pt1 0.01473(8) 0.01563(8) 0.02091(9) 0.00628(6) 0.00036(6) 0.00458(6)
Pt2 0.02039(8) 0.01663(8) 0.01677(9) 0.00507(6) -0.00217(6) 0.00549(6)
P 0.0194(5) 0.0177(5) 0.0177(5) 0.0041(4) -0.0005(4) 0.0068(4)
F1 0.0161(11) 0.0326(14) 0.0294(13) 0.0115(11) 0.0066(10) 0.0130(10)
F2 0.0307(14) 0.0398(16) 0.0302(14) 0.0113(12) -0.0024(11) 0.0210(12)
F3 0.0527(18) 0.0537(19) 0.0277(15) 0.0227(14) 0.0134(13) 0.0243(15)
F4 0.0296(14) 0.0460(17) 0.0366(16) 0.0179(13) 0.0188(12) 0.0129(12)
F5 0.0127(11) 0.0305(14) 0.0395(15) 0.0147(12) 0.0052(10) 0.0085(10)
F6 0.0357(15) 0.0451(18) 0.0412(17) 0.0012(14) -0.0050(13) 0.0255(14)
F7 0.102(3) 0.056(2) 0.052(2) -0.0006(17) 0.0015(19) 0.062(2)
F8 0.137(4) 0.0252(18) 0.061(2) -0.0114(16) 0.001(2) 0.017(2)
F9 0.066(2) 0.048(2) 0.075(3) -0.0236(19) 0.016(2) -0.0269(18)
F10 0.0210(14) 0.054(2) 0.053(2) -0.0063(15) 0.0068(13) 0.0000(13)
F11 0.0180(12) 0.0314(15) 0.0509(18) 0.0084(13) -0.0016(11) 0.0096(11)
F12 0.0378(16) 0.0288(16) 0.082(2) 0.0058(15) 0.0032(15) 0.0218(13)
F13 0.0393(17) 0.0208(15) 0.080(2) -0.0046(15) 0.0063(16) 0.0069(13)
F14 0.0190(13) 0.0279(15) 0.0559(19) -0.0039(13) 0.0020(12) 0.0008(11)
F15 0.0182(12) 0.0270(14) 0.0433(16) 0.0041(12) 0.0007(11) 0.0102(10)
F16 0.0327(15) 0.063(2) 0.0322(16) 0.0103(14) -0.0007(12) 0.0233(14)
F17 0.061(2) 0.101(3) 0.0314(18) 0.0155(18) -0.0137(15) 0.040(2)
F18 0.091(3) 0.115(3) 0.0202(16) 0.0269(19) 0.0092(17) 0.046(2)
F19 0.053(2) 0.096(3) 0.0369(19) 0.0304(19) 0.0179(16) 0.017(2)
F20 0.0268(14) 0.0572(19) 0.0295(15) 0.0173(14) 0.0024(11) 0.0033(13)
N1 0.037(2) 0.0185(18) 0.0185(19) 0.0027(15) -0.0098(16) 0.0031(16)
N2 0.056(3) 0.034(2) 0.025(2) 0.0109(19) 0.005(2) 0.016(2)
N3 0.143(6) 0.036(3) 0.039(3) 0.006(2) -0.016(3) 0.005(3)
C1 0.0183(19) 0.0106(18) 0.019(2) 0.0032(15) -0.0005(15) 0.0025(15)
C2 0.0158(19) 0.018(2) 0.025(2) 0.0043(17) 0.0040(16) 0.0062(16)
C3 0.023(2) 0.022(2) 0.026(2) 0.0066(17) -0.0013(17) 0.0119(17)
C4 0.034(2) 0.026(2) 0.021(2) 0.0094(18) 0.0069(18) 0.0114(19)
C5 0.023(2) 0.022(2) 0.033(2) 0.0084(18) 0.0131(18) 0.0081(17)
C6 0.0137(18) 0.019(2) 0.029(2) 0.0065(17) 0.0024(16) 0.0047(16)
C7 0.024(2) 0.021(2) 0.031(2) 0.0160(19) 0.0074(18) 0.0040(17)
C8 0.038(3) 0.024(2) 0.025(2) 0.0059(18) 0.0000(19) 0.015(2)
C9 0.067(4) 0.037(3) 0.035(3) 0.011(2) 0.009(3) 0.034(3)
C10 0.086(5) 0.018(2) 0.035(3) -0.003(2) 0.015(3) 0.009(3)
C11 0.057(4) 0.029(3) 0.042(3) -0.004(2) 0.011(3) -0.013(3)
C12 0.039(3) 0.032(3) 0.026(3) -0.002(2) 0.004(2) 0.000(2)
C13 0.024(2) 0.022(2) 0.0113(19) 0.0060(16) -0.0003(15) 0.0059(17)
C14 0.019(2) 0.025(2) 0.025(2) 0.0063(18) -0.0016(17) 0.0041(17)
C15 0.032(2) 0.024(2) 0.042(3) 0.006(2) 0.005(2) 0.017(2)
C16 0.030(2) 0.016(2) 0.045(3) 0.002(2) 0.006(2) 0.0045(18)
C17 0.019(2) 0.025(2) 0.032(2) -0.0015(19) 0.0027(18) 0.0037(18)
C18 0.025(2) 0.017(2) 0.024(2) 0.0048(17) 0.0047(17) 0.0097(17)
C19 0.035(2) 0.020(2) 0.019(2) 0.0031(17) -0.0030(18) 0.0091(18)
C20 0.032(2) 0.034(3) 0.026(2) 0.003(2) -0.0044(19) 0.015(2)
C21 0.051(3) 0.059(4) 0.022(3) 0.011(2) -0.006(2) 0.027(3)
C22 0.064(4) 0.057(4) 0.021(3) 0.014(2) 0.003(2) 0.026(3)
C23 0.050(3) 0.045(3) 0.026(3) 0.012(2) 0.013(2) 0.011(3)
C24 0.032(2) 0.029(2) 0.024(2) 0.0100(19) -0.0027(18) 0.0047(19)
C25 0.020(2) 0.017(2) 0.030(2) 0.0059(17) 0.0037(17) 0.0055(16)
C26 0.025(2) 0.041(3) 0.039(3) 0.018(2) 0.003(2) 0.011(2)
C27 0.015(2) 0.064(4) 0.076(4) 0.040(3) 0.006(2) 0.014(2)
C28 0.034(3) 0.036(3) 0.079(4) 0.028(3) 0.034(3) 0.017(2)
C29 0.037(3) 0.025(2) 0.048(3) 0.005(2) 0.024(2) 0.006(2)
C30 0.029(2) 0.023(2) 0.037(3) 0.007(2) 0.009(2) 0.0090(19)
C31 0.022(2) 0.022(2) 0.018(2) 0.0069(16) 0.0042(16) 0.0086(17)
C32 0.023(2) 0.025(2) 0.025(2) 0.0065(18) 0.0010(17) 0.0075(18)
C33 0.018(2) 0.041(3) 0.034(3) 0.016(2) -0.0017(18) 0.0069(19)
C34 0.024(2) 0.038(3) 0.024(2) 0.006(2) -0.0031(18) 0.002(2)
C35 0.032(2) 0.025(2) 0.030(3) -0.0018(19) -0.0003(19) 0.003(2)
C36 0.024(2) 0.026(2) 0.022(2) 0.0039(18) -0.0010(17) 0.0068(18)
N4 0.0197(17) 0.028(2) 0.0235(19) 0.0083(15) 0.0015(14) 0.0058(15)
C37 0.030(2) 0.030(2) 0.029(2) 0.014(2) 0.0068(19) 0.0087(19)
C38 0.028(2) 0.032(3) 0.031(3) 0.012(2) 0.0096(19) 0.011(2)
C39 0.037(3) 0.051(3) 0.031(3) 0.011(2) 0.012(2) 0.014(2)
C40 0.033(3) 0.062(4) 0.057(4) 0.020(3) 0.021(3) 0.013(3)
C41 0.022(2) 0.038(3) 0.027(2) 0.008(2) -0.0001(18) 0.0081(19)
C42 0.029(2) 0.043(3) 0.026(2) 0.013(2) 0.0014(19) 0.013(2)
C43 0.029(2) 0.048(3) 0.037(3) 0.015(2) 0.005(2) 0.016(2)
C44 0.043(3) 0.059(4) 0.068(4) 0.024(3) 0.010(3) 0.029(3)
C45 0.024(2) 0.029(2) 0.026(2) 0.0044(19) 0.0000(18) 0.0102(19)
C46 0.024(2) 0.039(3) 0.026(2) 0.012(2) 0.0043(18) 0.011(2)
C47 0.038(3) 0.041(3) 0.028(3) 0.009(2) 0.002(2) 0.009(2)
C48 0.045(3) 0.056(4) 0.031(3) 0.011(2) 0.008(2) 0.022(3)
C49 0.032(2) 0.032(3) 0.033(3) 0.013(2) 0.005(2) 0.007(2)
C50 0.064(4) 0.038(3) 0.040(3) 0.008(3) 0.009(3) 0.017(3)
C51 0.058(4) 0.035(3) 0.042(3) 0.004(2) 0.011(3) 0.008(3)
C52 0.212(11) 0.040(4) 0.063(5) -0.008(4) -0.013(6) 0.032(6)
N5 0.0172(16) 0.0215(18) 0.0275(19) 0.0079(15) 0.0052(14) 0.0111(14)
C53 0.0146(19) 0.024(2) 0.029(2) 0.0036(18) 0.0000(16) 0.0089(16)
C54 0.0161(19) 0.024(2) 0.029(2) 0.0051(18) 0.0012(17) 0.0082(17)
C55 0.0138(19) 0.027(2) 0.043(3) 0.012(2) 0.0017(18) 0.0070(17)
C56 0.017(2) 0.055(3) 0.067(4) 0.037(3) 0.006(2) 0.007(2)
C57 0.031(2) 0.039(3) 0.037(3) 0.023(2) 0.016(2) 0.020(2)
C58 0.042(3) 0.058(4) 0.035(3) 0.022(3) 0.011(2) 0.024(3)
C59 0.091(5) 0.064(4) 0.048(4) 0.035(3) 0.034(3) 0.050(4)
C60 0.145(8) 0.109(7) 0.046(4) 0.036(4) 0.042(5) 0.058(6)
C61 0.022(2) 0.021(2) 0.029(2) 0.0082(18) 0.0054(17) 0.0115(17)
C62 0.018(2) 0.027(2) 0.045(3) 0.012(2) 0.0082(19) 0.0110(18)
C63 0.023(2) 0.026(2) 0.053(3) 0.009(2) 0.012(2) 0.0140(19)
C64 0.031(3) 0.036(3) 0.071(4) 0.019(3) 0.015(3) 0.023(2)
C65 0.0139(18) 0.022(2) 0.031(2) 0.0096(18) 0.0035(16) 0.0053(16)
C66 0.021(2) 0.018(2) 0.040(3) 0.0052(19) 0.0058(19) 0.0066(17)
C67 0.026(2) 0.020(2) 0.040(3) 0.0050(19) 0.0078(19) 0.0065(18)
C68 0.038(3) 0.028(3) 0.051(3) -0.002(2) 0.006(2) 0.007(2)
Cl1 0.0647(10) 0.0689(11) 0.0516(9) -0.0011(8) 0.0169(8) 0.0120(8)
Cl2 0.0248(6) 0.0665(10) 0.0872(12) 0.0111(9) 0.0014(7) 0.0170(7)
C69 0.025(2) 0.044(3) 0.049(3) 0.013(3) 0.013(2) 0.015(2)
C70 0.127(4) 0.102(3) 0.102(3) 0.021(2) 0.020(3) 0.036(3)
C71 0.127(4) 0.102(3) 0.102(3) 0.021(2) 0.020(3) 0.036(3)
C72 0.127(4) 0.102(3) 0.102(3) 0.021(2) 0.020(3) 0.036(3)
C73 0.127(4) 0.102(3) 0.102(3) 0.021(2) 0.020(3) 0.036(3)
C74 0.127(4) 0.102(3) 0.102(3) 0.021(2) 0.020(3) 0.036(3)
C75 0.127(4) 0.102(3) 0.102(3) 0.021(2) 0.020(3) 0.036(3)

loop_
_atom_type_symbol
_atom_type_description
_atom_type_scat_dispersion_real
_atom_type_scat_dispersion_imag
_atom_type_scat_source
C C 0.0033 0.0016 'International Tables Vol C Tables 4.2.6.8 and 6.1.1.4'
H H 0.0000 0.0000 'International Tables Vol C Tables 4.2.6.8 and 6.1.1.4'
N N 0.0061 0.0033 'International Tables Vol C Tables 4.2.6.8 and 6.1.1.4'
F F 0.0171 0.0103 'International Tables Vol C Tables 4.2.6.8 and 6.1.1.4'
P P 0.1023 0.0942 'International Tables Vol C Tables 4.2.6.8 and 6.1.1.4'
Pt Pt -1.7033 8.3905 'International Tables Vol C Tables 4.2.6.8 and 6.1.1.4'
Cl Cl 0.1484 0.1585 'International Tables Vol C Tables 4.2.6.8 and 6.1.1.4'

loop_
_geom_angle_atom_site_label_1
_geom_angle_atom_site_label_2
_geom_angle_atom_site_label_3
_geom_angle
C1 Pt1 C7 93.46(16)
C1 Pt1 N1 173.03(15)
C7 Pt1 N1 92.62(15)
C1 Pt1 P 96.86(11)
C7 Pt1 P 169.67(12)
N1 Pt1 P 77.05(10)
C13 Pt2 C19 91.05(16)
C13 Pt2 N1 171.97(14)
C19 Pt2 N1 96.82(15)
C13 Pt2 P 94.87(11)
C19 Pt2 P 173.98(12)
N1 Pt2 P 77.30(10)
C31 P C25 102.59(19)
C31 P Pt2 114.32(13)
C25 P Pt2 112.47(14)
C31 P Pt1 121.48(14)
C25 P Pt1 111.63(13)
Pt2 P Pt1 94.74(4)
N2 N1 Pt2 126.2(3)
N2 N1 Pt1 125.8(3)
Pt2 N1 Pt1 107.89(15)
N3 N2 N1 178.5(6)
C6 C1 C2 113.1(4)
C6 C1 Pt1 120.9(3)
C2 C1 Pt1 126.0(3)
C3 C2 F1 116.0(3)
C3 C2 C1 123.8(4)
F1 C2 C1 120.2(4)
C2 C3 F2 121.2(4)
C2 C3 C4 120.7(4)
F2 C3 C4 118.0(4)
F3 C4 C5 121.3(4)
F3 C4 C3 120.9(4)
C5 C4 C3 117.8(4)
F4 C5 C6 121.1(4)
F4 C5 C4 119.2(4)
C6 C5 C4 119.7(4)
F5 C6 C5 116.2(3)
F5 C6 C1 119.0(4)
C5 C6 C1 124.8(4)
C8 C7 C12 112.7(4)
C8 C7 Pt1 124.7(3)
C12 C7 Pt1 122.5(3)
F6 C8 C7 119.5(4)
F6 C8 C9 115.6(4)
C7 C8 C9 124.9(5)
F7 C9 C10 120.6(5)
F7 C9 C8 120.7(5)
C10 C9 C8 118.7(5)
F8 C10 C9 119.6(6)
F8 C10 C11 120.1(6)
C9 C10 C11 120.3(5)
F9 C11 C10 120.1(5)
F9 C11 C12 120.6(6)
C10 C11 C12 119.3(5)
F10 C12 C11 117.0(5)
F10 C12 C7 118.9(4)
C11 C12 C7 124.1(5)
C14 C13 C18 114.4(4)
C14 C13 Pt2 123.0(3)
C18 C13 Pt2 122.6(3)
C15 C14 C13 124.8(4)
C15 C14 F11 115.3(4)
C13 C14 F11 119.9(4)
F12 C15 C14 122.1(4)
F12 C15 C16 118.8(4)
C14 C15 C16 119.0(4)
F13 C16 C15 121.3(4)
F13 C16 C17 119.9(4)
C15 C16 C17 118.8(4)
F14 C17 C18 121.3(4)
F14 C17 C16 119.1(4)
C18 C17 C16 119.6(4)
F15 C18 C17 116.1(4)
F15 C18 C13 120.6(4)
C17 C18 C13 123.4(4)
C20 C19 C24 114.1(4)
C20 C19 Pt2 121.8(3)
C24 C19 Pt2 124.1(3)
F16 C20 C21 116.9(4)
F16 C20 C19 119.7(4)
C21 C20 C19 123.3(5)
F17 C21 C20 120.5(5)
F17 C21 C22 119.3(5)
C20 C21 C22 120.2(5)
F18 C22 C23 121.0(5)
F18 C22 C21 120.3(5)
C23 C22 C21 118.7(5)
F19 C23 C22 119.1(5)
F19 C23 C24 121.1(5)
C22 C23 C24 119.8(5)
F20 C24 C23 116.0(4)
F20 C24 C19 120.1(4)
C23 C24 C19 123.9(4)
C30 C25 C26 118.6(4)
C30 C25 P 122.4(3)
C26 C25 P 118.8(3)
C27 C26 C25 120.3(5)
C27 C26 H26 119.9
C25 C26 H26 119.9
C26 C27 C28 120.2(5)
C26 C27 H27 119.9
C28 C27 H27 119.9
C27 C28 C29 120.1(4)
C27 C28 H28 119.9
C29 C28 H28 119.9
C30 C29 C28 119.2(5)
C30 C29 H29 120.4
C28 C29 H29 120.4
C29 C30 C25 121.5(5)
C29 C30 H30 119.2
C25 C30 H30 119.2
C36 C31 C32 118.6(4)
C36 C31 P 119.7(3)
C32 C31 P 121.3(3)
C33 C32 C31 119.8(4)
C33 C32 H32 120.1
C31 C32 H32 120.1
C32 C33 C34 121.5(4)
C32 C33 H33 119.2
C34 C33 H33 119.2
C35 C34 C33 119.2(4)
C35 C34 H34 120.4
C33 C34 H34 120.4
C34 C35 C36 120.0(4)
C34 C35 H35 120.0
C36 C35 H35 120.0
C35 C36 C31 120.9(4)
C35 C36 H36 119.5
C31 C36 H36 119.5
C45 N4 C41 111.2(3)
C45 N4 C49 108.7(3)
C41 N4 C49 108.7(3)
C45 N4 C37 109.2(3)
C41 N4 C37 109.3(3)
C49 N4 C37 109.7(3)
C38 C37 N4 115.7(4)
C38 C37 H37A 108.4
N4 C37 H37A 108.4
C38 C37 H37B 108.4
N4 C37 H37B 108.4
H37A C37 H37B 107.4
C37 C38 C39 111.5(4)
C37 C38 H38A 109.3
C39 C38 H38A 109.3
C37 C38 H38B 109.3
C39 C38 H38B 109.3
H38A C38 H38B 108.0
C38 C39 C40 111.7(4)
C38 C39 H39A 109.3
C40 C39 H39A 109.3
C38 C39 H39B 109.3
C40 C39 H39B 109.3
H39A C39 H39B 107.9
C39 C40 H40A 109.5
C39 C40 H40B 109.5
H40A C40 H40B 109.5
C39 C40 H40C 109.5
H40A C40 H40C 109.5
H40B C40 H40C 109.5
C42 C41 N4 116.6(4)
C42 C41 H41A 108.2
N4 C41 H41A 108.2
C42 C41 H41B 108.2
N4 C41 H41B 108.2
H41A C41 H41B 107.3
C41 C42 C43 110.8(4)
C41 C42 H42A 109.5
C43 C42 H42A 109.5
C41 C42 H42B 109.5
C43 C42 H42B 109.5
H42A C42 H42B 108.1
C44 C43 C42 112.4(4)
C44 C43 H43A 109.1
C42 C43 H43A 109.1
C44 C43 H43B 109.1
C42 C43 H43B 109.1
H43A C43 H43B 107.9
C43 C44 H44A 109.5
C43 C44 H44B 109.5
H44A C44 H44B 109.5
C43 C44 H44C 109.5
H44A C44 H44C 109.5
H44B C44 H44C 109.5
C46 C45 N4 115.5(3)
C46 C45 H45A 108.4
N4 C45 H45A 108.4
C46 C45 H45B 108.4
N4 C45 H45B 108.4
H45A C45 H45B 107.5
C45 C46 C47 110.6(4)
C45 C46 H46A 109.5
C47 C46 H46A 109.5
C45 C46 H46B 109.5
C47 C46 H46B 109.5
H46A C46 H46B 108.1
C46 C47 C48 112.6(4)
C46 C47 H47A 109.1
C48 C47 H47A 109.1
C46 C47 H47B 109.1
C48 C47 H47B 109.1
H47A C47 H47B 107.8
C47 C48 H48A 109.5
C47 C48 H48B 109.5
H48A C48 H48B 109.5
C47 C48 H48C 109.5
H48A C48 H48C 109.5
H48B C48 H48C 109.5
C50 C49 N4 116.7(4)
C50 C49 H49A 108.1
N4 C49 H49A 108.1
C50 C49 H49B 108.1
N4 C49 H49B 108.1
H49A C49 H49B 107.3
C49 C50 C51 110.9(5)
C49 C50 H50A 109.5
C51 C50 H50A 109.5
C49 C50 H50B 109.5
C51 C50 H50B 109.5
H50A C50 H50B 108.0
C52 C51 C50 113.4(5)
C52 C51 H51A 108.9
C50 C51 H51A 108.9
C52 C51 H51B 108.9
C50 C51 H51B 108.9
H51A C51 H51B 107.7
C51 C52 H52A 109.5
C51 C52 H52B 109.5
H52A C52 H52B 109.5
C51 C52 H52C 109.5
H52A C52 H52C 109.5
H52B C52 H52C 109.5
C57 N5 C53 109.7(3)
C57 N5 C61 111.2(3)
C53 N5 C61 108.3(3)
C57 N5 C65 107.9(3)
C53 N5 C65 110.9(3)
C61 N5 C65 108.9(3)
C54 C53 N5 115.3(3)
C54 C53 H53A 108.5
N5 C53 H53A 108.5
C54 C53 H53B 108.5
N5 C53 H53B 108.5
H53A C53 H53B 107.5
C53 C54 C55 111.6(3)
C53 C54 H54A 109.3
C55 C54 H54A 109.3
C53 C54 H54B 109.3
C55 C54 H54B 109.3
H54A C54 H54B 108.0
C56 C55 C54 111.0(4)
C56 C55 H55A 109.4
C54 C55 H55A 109.4
C56 C55 H55B 109.4
C54 C55 H55B 109.4
H55A C55 H55B 108.0
C55 C56 H56A 109.5
C55 C56 H56B 109.5
H56A C56 H56B 109.5
C55 C56 H56C 109.5
H56A C56 H56C 109.5
H56B C56 H56C 109.5
C58 C57 N5 116.2(4)
C58 C57 H57A 108.2
N5 C57 H57A 108.2
C58 C57 H57B 108.2
N5 C57 H57B 108.2
H57A C57 H57B 107.4
C57 C58 C59 110.0(5)
C57 C58 H58A 109.7
C59 C58 H58A 109.7
C57 C58 H58B 109.7
C59 C58 H58B 109.7
H58A C58 H58B 108.2
C60 C59 C58 114.0(6)
C60 C59 H59A 108.8
C58 C59 H59A 108.8
C60 C59 H59B 108.8
C58 C59 H59B 108.8
H59A C59 H59B 107.6
C59 C60 H60A 109.5
C59 C60 H60B 109.5
H60A C60 H60B 109.5
C59 C60 H60C 109.5
H60A C60 H60C 109.5
H60B C60 H60C 109.5
C62 C61 N5 115.7(3)
C62 C61 H61A 108.4
N5 C61 H61A 108.4
C62 C61 H61B 108.4
N5 C61 H61B 108.4
H61A C61 H61B 107.4
C61 C62 C63 110.9(4)
C61 C62 H62A 109.5
C63 C62 H62A 109.5
C61 C62 H62B 109.5
C63 C62 H62B 109.5
H62A C62 H62B 108.1
C62 C63 C64 110.3(4)
C62 C63 H63A 109.6
C64 C63 H63A 109.6
C62 C63 H63B 109.6
C64 C63 H63B 109.6
H63A C63 H63B 108.1
C63 C64 H64A 109.5
C63 C64 H64B 109.5
H64A C64 H64B 109.5
C63 C64 H64C 109.5
H64A C64 H64C 109.5
H64B C64 H64C 109.5
C66 C65 N5 116.7(3)
C66 C65 H65A 108.1
N5 C65 H65A 108.1
C66 C65 H65B 108.1
N5 C65 H65B 108.1
H65A C65 H65B 107.3
C65 C66 C67 108.1(4)
C65 C66 H66A 110.1
C67 C66 H66A 110.1
C65 C66 H66B 110.1
C67 C66 H66B 110.1
H66A C66 H66B 108.4
C68 C67 C66 112.8(4)
C68 C67 H67A 109.0
C66 C67 H67A 109.0
C68 C67 H67B 109.0
C66 C67 H67B 109.0
H67A C67 H67B 107.8
C67 C68 H68A 109.5
C67 C68 H68B 109.5
H68A C68 H68B 109.5
C67 C68 H68C 109.5
H68A C68 H68C 109.5
H68B C68 H68C 109.5
Cl1 C69 Cl2 111.8(3)
Cl1 C69 H69A 109.3
Cl2 C69 H69A 109.2
Cl1 C69 H69B 109.3
Cl2 C69 H69B 109.3
H69A C69 H69B 107.9
C71 C70 H70A 109.5
C71 C70 H70B 109.5
H70A C70 H70B 109.5
C71 C70 H70C 109.5
H70A C70 H70C 109.5
H70B C70 H70C 109.5
C72 C71 C70 115.3(7)
C72 C71 H71A 108.4
C70 C71 H71A 108.4
C72 C71 H71B 108.4
C70 C71 H71B 108.4
H71A C71 H71B 107.5
C71 C72 C73 111.5(7)
C71 C72 H72A 109.3
C73 C72 H72A 109.3
C71 C72 H72B 109.3
C73 C72 H72B 109.3
H72A C72 H72B 108.0
C74 C73 C72 115.3(7)
C74 C73 H73A 108.4
C72 C73 H73A 108.4
C74 C73 H73B 108.4
C72 C73 H73B 108.4
H73A C73 H73B 107.5
C73 C74 C75 114.8(7)
C73 C74 H74A 108.6
C75 C74 H74A 108.6
C73 C74 H74B 108.6
C75 C74 H74B 108.6
H74A C74 H74B 107.5
C74 C75 H75A 109.5
C74 C75 H75B 109.5
H75A C75 H75B 109.5
C74 C75 H75C 109.5
H75A C75 H75C 109.5
H75B C75 H75C 109.5

loop_
_geom_bond_atom_site_label_1
_geom_bond_atom_site_label_2
_geom_bond_distance
Pt1 C1 2.001(4)
Pt1 C7 2.056(4)
Pt1 N1 2.105(4)
Pt1 P 2.3140(11)
Pt2 C13 2.007(4)
Pt2 C19 2.062(4)
Pt2 N1 2.101(4)
Pt2 P 2.3067(11)
P C31 1.810(4)
P C25 1.833(4)
F1 C2 1.364(4)
F2 C3 1.366(4)
F3 C4 1.345(5)
F4 C5 1.362(4)
F5 C6 1.364(4)
F6 C8 1.356(5)
F7 C9 1.347(6)
F8 C10 1.354(6)
F9 C11 1.348(6)
F10 C12 1.356(6)
F11 C14 1.372(5)
F12 C15 1.355(5)
F13 C16 1.341(5)
F14 C17 1.355(5)
F15 C18 1.365(4)
F16 C20 1.362(5)
F17 C21 1.368(6)
F18 C22 1.354(6)
F19 C23 1.362(6)
F20 C24 1.353(5)
N1 N2 1.206(5)
N2 N3 1.155(6)
C1 C6 1.389(5)
C1 C2 1.398(5)
C2 C3 1.363(6)
C3 C4 1.386(6)
C4 C5 1.375(6)
C5 C6 1.375(6)
C7 C8 1.390(6)
C7 C12 1.405(6)
C8 C9 1.395(7)
C9 C10 1.361(8)
C10 C11 1.370(9)
C11 C12 1.388(7)
C13 C14 1.369(6)
C13 C18 1.384(6)
C14 C15 1.368(6)
C15 C16 1.379(6)
C16 C17 1.381(6)
C17 C18 1.374(6)
C19 C20 1.384(6)
C19 C24 1.389(6)
C20 C21 1.376(7)
C21 C22 1.376(8)
C22 C23 1.366(7)
C23 C24 1.375(6)
C25 C30 1.395(6)
C25 C26 1.398(6)
C26 C27 1.383(7)
C26 H26 0.9500
C27 C28 1.388(8)
C27 H27 0.9500
C28 C29 1.396(8)
C28 H28 0.9500
C29 C30 1.374(6)
C29 H29 0.9500
C30 H30 0.9500
C31 C36 1.404(6)
C31 C32 1.406(6)
C32 C33 1.389(6)
C32 H32 0.9500
C33 C34 1.392(7)
C33 H33 0.9500
C34 C35 1.391(6)
C34 H34 0.9500
C35 C36 1.400(6)
C35 H35 0.9500
C36 H36 0.9500
N4 C45 1.517(5)
N4 C41 1.526(5)
N4 C49 1.529(6)
N4 C37 1.531(5)
C37 C38 1.512(6)
C37 H37A 0.9900
C37 H37B 0.9900
C38 C39 1.522(6)
C38 H38A 0.9900
C38 H38B 0.9900
C39 C40 1.526(7)
C39 H39A 0.9900
C39 H39B 0.9900
C40 H40A 0.9800
C40 H40B 0.9800
C40 H40C 0.9800
C41 C42 1.513(7)
C41 H41A 0.9900
C41 H41B 0.9900
C42 C43 1.516(6)
C42 H42A 0.9900
C42 H42B 0.9900
C43 C44 1.507(7)
C43 H43A 0.9900
C43 H43B 0.9900
C44 H44A 0.9800
C44 H44B 0.9800
C44 H44C 0.9800
C45 C46 1.516(6)
C45 H45A 0.9900
C45 H45B 0.9900
C46 C47 1.523(6)
C46 H46A 0.9900
C46 H46B 0.9900
C47 C48 1.525(7)
C47 H47A 0.9900
C47 H47B 0.9900
C48 H48A 0.9800
C48 H48B 0.9800
C48 H48C 0.9800
C49 C50 1.511(7)
C49 H49A 0.9900
C49 H49B 0.9900
C50 C51 1.511(7)
C50 H50A 0.9900
C50 H50B 0.9900
C51 C52 1.489(9)
C51 H51A 0.9900
C51 H51B 0.9900
C52 H52A 0.9800
C52 H52B 0.9800
C52 H52C 0.9800
N5 C57 1.521(5)
N5 C53 1.521(5)
N5 C61 1.524(5)
N5 C65 1.525(5)
C53 C54 1.515(6)
C53 H53A 0.9900
C53 H53B 0.9900
C54 C55 1.533(5)
C54 H54A 0.9900
C54 H54B 0.9900
C55 C56 1.497(6)
C55 H55A 0.9900
C55 H55B 0.9900
C56 H56A 0.9800
C56 H56B 0.9800
C56 H56C 0.9800
C57 C58 1.514(7)
C57 H57A 0.9900
C57 H57B 0.9900
C58 C59 1.557(7)
C58 H58A 0.9900
C58 H58B 0.9900
C59 C60 1.455(9)
C59 H59A 0.9900
C59 H59B 0.9900
C60 H60A 0.9800
C60 H60B 0.9800
C60 H60C 0.9800
C61 C62 1.514(5)
C61 H61A 0.9900
C61 H61B 0.9900
C62 C63 1.528(6)
C62 H62A 0.9900
C62 H62B 0.9900
C63 C64 1.533(6)
C63 H63A 0.9900
C63 H63B 0.9900
C64 H64A 0.9800
C64 H64B 0.9800
C64 H64C 0.9800
C65 C66 1.511(6)
C65 H65A 0.9900
C65 H65B 0.9900
C66 C67 1.536(6)
C66 H66A 0.9900
C66 H66B 0.9900
C67 C68 1.531(6)
C67 H67A 0.9900
C67 H67B 0.9900
C68 H68A 0.9800
C68 H68B 0.9800
C68 H68C 0.9800
Cl1 C69 1.748(5)
Cl2 C69 1.764(5)
C69 H69A 0.9900
C69 H69B 0.9900
C70 C71 1.528(5)
C70 H70A 0.9800
C70 H70B 0.9800
C70 H70C 0.9800
C71 C72 1.515(5)
C71 H71A 0.9900
C71 H71B 0.9900
C72 C73 1.523(5)
C72 H72A 0.9900
C72 H72B 0.9900
C73 C74 1.516(5)
C73 H73A 0.9900
C73 H73B 0.9900
C74 C75 1.528(5)
C74 H74A 0.9900
C74 H74B 0.9900
C75 H75A 0.9800
C75 H75B 0.9800
C75 H75C 0.9800
